data_7119265
loop_
_publ_author_name
'Seidenkranz, Daniel T.'
'McGrath, Jacqueline M.'
'Zakharov, Lev N.'
'Pluth, Michael D.'

_publ_section_title
;
 Supramolecular bidentate phosphine ligand scaffolds from deconstructed
 Hamilton receptors.
;
_journal_issue 3
_journal_name_full 'Chemical communications (Cambridge, England)'
_journal_page_first 561
_journal_page_last 564
_journal_paper_doi 10.1039/c6cc09198a
_journal_volume 53
_journal_year 2017
_chemical_formula_sum 'C34 H38 N3 O3 P'
_chemical_formula_weight 567.64
_chemical_name_systematic
;
 ?
;
_space_group_crystal_system monoclinic
_space_group_IT_number 14
_space_group_name_Hall '-P 2ybc'
_space_group_name_H-M_alt 'P 1 21/c 1'
_symmetry_space_group_name_Hall '-P 2ybc'
_symmetry_space_group_name_H-M 'P 1 21/c 1'
_atom_sites_solution_hydrogens difmap
_audit_creation_method SHELXL-2013
_audit_update_record
;
2016-06-29 deposited with the CCDC.
2016-12-08 downloaded from the CCDC.
;
_cell_angle_alpha 90
_cell_angle_beta 95.250(2)
_cell_angle_gamma 90
_cell_formula_units_Z 4
_cell_length_a 10.4191(3)
_cell_length_b 9.3670(3)
_cell_length_c 32.2457(9)
_cell_measurement_reflns_used 8147
_cell_measurement_temperature 173(2)
_cell_measurement_theta_max 66.65
_cell_measurement_theta_min 4.26
_cell_volume 3133.84(16)
_computing_cell_refinement 'Bruker SAINT'
_computing_data_collection 'Bruker APEX2'
_computing_data_reduction 'Bruker SAINT'
_computing_molecular_graphics 'Bruker SHELXTL'
_computing_publication_material 'Bruker SHELXTL'
_computing_structure_refinement 'SHELXL-2013 (Sheldrick 2013)'
_computing_structure_solution 'SHELXS-97 (Sheldrick 2008)'
_diffrn_ambient_temperature 173(2)
_diffrn_measured_fraction_theta_full 0.975
_diffrn_measured_fraction_theta_max 0.999
_diffrn_measurement_device_type 'Bruker APEX-II CCD'
_diffrn_measurement_method '\f and \w scans'
_diffrn_radiation_type CuK\a
_diffrn_radiation_wavelength 1.54178
_diffrn_reflns_av_R_equivalents 0.0385
_diffrn_reflns_av_unetI/netI 0.0341
_diffrn_reflns_Laue_measured_fraction_full 0.975
_diffrn_reflns_Laue_measured_fraction_max 0.999
_diffrn_reflns_limit_h_max 12
_diffrn_reflns_limit_h_min -12
_diffrn_reflns_limit_k_max 10
_diffrn_reflns_limit_k_min -11
_diffrn_reflns_limit_l_max 38
_diffrn_reflns_limit_l_min -27
_diffrn_reflns_number 19136
_diffrn_reflns_point_group_measured_fraction_full 0.975
_diffrn_reflns_point_group_measured_fraction_max 0.999
_diffrn_reflns_theta_full 67.679
_diffrn_reflns_theta_max 66.643
_diffrn_reflns_theta_min 2.752
_diffrn_source 'Incoatec I\mS'
_exptl_absorpt_coefficient_mu 1.071
_exptl_absorpt_correction_T_max 0.7528
_exptl_absorpt_correction_T_min 0.6733
_exptl_absorpt_correction_type multi-scan
_exptl_absorpt_process_details SADABS
_exptl_crystal_colour colorless
_exptl_crystal_density_diffrn 1.203
_exptl_crystal_description cut-block
_exptl_crystal_F_000 1208
_exptl_crystal_size_max 0.180
_exptl_crystal_size_mid 0.170
_exptl_crystal_size_min 0.050
_refine_diff_density_max 0.311
_refine_diff_density_min -0.248
_refine_diff_density_rms 0.041
_refine_ls_extinction_method none
_refine_ls_goodness_of_fit_ref 1.024
_refine_ls_hydrogen_treatment refall
_refine_ls_matrix_type full
_refine_ls_number_parameters 522
_refine_ls_number_reflns 5539
_refine_ls_number_restraints 0
_refine_ls_restrained_S_all 1.024
_refine_ls_R_factor_all 0.0445
_refine_ls_R_factor_gt 0.0388
_refine_ls_shift/su_max 0.000
_refine_ls_shift/su_mean 0.000
_refine_ls_structure_factor_coef Fsqd
_refine_ls_weighting_details 'w=1/[\s^2^(Fo^2^)+(0.0627P)^2^+0.8932P] where P=(Fo^2^+2Fc^2^)/3'
_refine_ls_weighting_scheme calc
_refine_ls_wR_factor_gt 0.1027
_refine_ls_wR_factor_ref 0.1075
_reflns_Friedel_coverage 0.000
_reflns_number_gt 4859
_reflns_number_total 5539
_reflns_threshold_expression 'I > 2\s(I)'
_cod_data_source_file c6cc09198a2.cif
_cod_data_source_block cu_mplu31_0m
_cod_database_code 7119265
_shelx_space_group_comment
;
The symmetry employed for this shelxl refinement is uniquely defined
by the following loop, which should always be used as a source of
symmetry information in preference to the above space-group names.
They are only intended as comments.
;
_shelx_estimated_absorpt_t_min 0.831
_shelx_estimated_absorpt_t_max 0.948
_shelxl_version_number 2013-4

loop_
_space_group_symop_operation_xyz
'x, y, z'
'-x, y+1/2, -z+1/2'
'-x, -y, -z'
'x, -y-1/2, z-1/2'

loop_
_atom_site_label
_atom_site_type_symbol
_atom_site_fract_x
_atom_site_fract_y
_atom_site_fract_z
_atom_site_U_iso_or_equiv
_atom_site_adp_type
_atom_site_occupancy
_atom_site_site_symmetry_order
_atom_site_calc_flag
P1 P 0.68860(3) 0.05058(4) 0.02621(2) 0.02527(12) Uani 1 1 d
O1 O 0.49870(12) 0.97053(12) 0.23353(4) 0.0393(3) Uani 1 1 d
O2 O 1.01096(11) 0.50047(13) 0.13653(4) 0.0440(3) Uani 1 1 d
N1 N 0.67498(12) 0.62396(13) 0.18057(4) 0.0256(3) Uani 1 1 d
N2 N 0.54292(13) 0.73679(14) 0.22326(4) 0.0302(3) Uani 1 1 d
N3 N 0.79370(12) 0.48713(14) 0.13907(4) 0.0262(3) Uani 1 1 d
C1 C 0.64546(15) 0.74843(16) 0.19777(5) 0.0274(3) Uani 1 1 d
C2 C 0.71134(17) 0.87440(18) 0.19168(6) 0.0357(4) Uani 1 1 d
C3 C 0.81260(18) 0.86804(18) 0.16683(6) 0.0391(4) Uani 1 1 d
C4 C 0.84578(16) 0.74137(18) 0.14898(5) 0.0335(4) Uani 1 1 d
C5 C 0.77346(14) 0.62172(16) 0.15681(4) 0.0255(3) Uani 1 1 d
C6 C 0.47454(15) 0.84438(16) 0.23923(5) 0.0276(3) Uani 1 1 d
C7 C 0.36505(15) 0.79927(17) 0.26382(5) 0.0261(3) Uani 1 1 d
C8 C 0.23295(16) 0.78626(19) 0.23785(5) 0.0343(4) Uani 1 1 d
C9 C 0.2344(2) 0.6585(3) 0.20821(7) 0.0535(5) Uani 1 1 d
C10 C 0.13094(19) 0.7586(3) 0.26796(7) 0.0464(5) Uani 1 1 d
C11 C 0.2005(2) 0.9226(3) 0.21350(9) 0.0636(7) Uani 1 1 d
C12 C 0.90996(14) 0.43460(17) 0.13006(5) 0.0274(3) Uani 1 1 d
C13 C 0.90932(13) 0.28722(16) 0.11196(4) 0.0252(3) Uani 1 1 d
C14 C 1.01658(14) 0.20075(17) 0.12281(5) 0.0285(3) Uani 1 1 d
C15 C 1.02473(15) 0.06691(17) 0.10532(5) 0.0297(3) Uani 1 1 d
C16 C 0.92795(14) 0.01836(17) 0.07619(5) 0.0273(3) Uani 1 1 d
C17 C 0.82025(14) 0.10279(16) 0.06519(4) 0.0241(3) Uani 1 1 d
C18 C 0.81077(14) 0.23653(16) 0.08373(4) 0.0248(3) Uani 1 1 d
C19 C 0.72225(14) -0.13871(16) 0.01734(5) 0.0277(3) Uani 1 1 d
C20 C 0.67051(18) -0.23671(19) 0.04375(6) 0.0398(4) Uani 1 1 d
C21 C 0.6848(2) -0.3821(2) 0.03785(7) 0.0524(5) Uani 1 1 d
C22 C 0.7506(2) -0.4311(2) 0.00538(7) 0.0524(5) Uani 1 1 d
C23 C 0.8039(2) -0.3354(2) -0.02058(6) 0.0464(5) Uani 1 1 d
C24 C 0.78954(17) -0.18990(19) -0.01486(5) 0.0358(4) Uani 1 1 d
C25 C 0.74054(14) 0.13585(16) -0.02069(5) 0.0270(3) Uani 1 1 d
C26 C 0.65690(17) 0.12733(19) -0.05704(5) 0.0361(4) Uani 1 1 d
C27 C 0.68479(19) 0.1963(2) -0.09302(6) 0.0430(4) Uani 1 1 d
C28 C 0.79554(18) 0.2780(2) -0.09329(6) 0.0401(4) Uani 1 1 d
C29 C 0.87997(17) 0.28607(18) -0.05778(5) 0.0351(4) Uani 1 1 d
C30 C 0.85325(15) 0.21472(17) -0.02169(5) 0.0301(3) Uani 1 1 d
O1S O 0.55261(11) 0.34206(14) 0.12071(5) 0.0487(4) Uani 1 1 d
C1S C 0.44319(19) 0.4353(2) 0.11960(8) 0.0528(5) Uani 1 1 d
C2S C 0.3519(2) 0.3608(3) 0.14553(9) 0.0602(6) Uani 1 1 d
C3S C 0.3755(2) 0.2046(3) 0.13722(10) 0.0595(6) Uani 1 1 d
C4S C 0.5068(2) 0.1993(2) 0.12199(9) 0.0522(5) Uani 1 1 d
H1SA H 0.401(3) 0.444(3) 0.0883(9) 0.084(9) Uiso 1 1 d
H1SB H 0.471(2) 0.529(3) 0.1302(7) 0.064(7) Uiso 1 1 d
H2 H 0.6895(18) 0.962(2) 0.2036(6) 0.037(5) Uiso 1 1 d
H2N H 0.525(2) 0.649(2) 0.2304(7) 0.051(6) Uiso 1 1 d
H2SA H 0.383(3) 0.380(4) 0.1790(12) 0.127(12) Uiso 1 1 d
H2SB H 0.270(3) 0.392(3) 0.1384(9) 0.083(8) Uiso 1 1 d
H3 H 0.858(2) 0.956(2) 0.1620(7) 0.058(6) Uiso 1 1 d
H3N H 0.7298(18) 0.432(2) 0.1363(5) 0.031(5) Uiso 1 1 d
H3SA H 0.376(4) 0.147(4) 0.1617(12) 0.126(13) Uiso 1 1 d
H3SB H 0.321(3) 0.166(3) 0.1174(10) 0.093(10) Uiso 1 1 d
H4 H 0.9118(18) 0.737(2) 0.1319(6) 0.038(5) Uiso 1 1 d
H4SA H 0.571(3) 0.138(3) 0.1372(10) 0.099(10) Uiso 1 1 d
H4SB H 0.502(2) 0.168(3) 0.0950(8) 0.065(7) Uiso 1 1 d
H7A H 0.3591(16) 0.8715(19) 0.2855(5) 0.028(4) Uiso 1 1 d
H7B H 0.3846(17) 0.707(2) 0.2770(6) 0.033(5) Uiso 1 1 d
H9A H 0.253(3) 0.562(3) 0.2260(9) 0.094(9) Uiso 1 1 d
H9B H 0.144(2) 0.650(3) 0.1932(8) 0.068(7) Uiso 1 1 d
H9C H 0.299(2) 0.678(3) 0.1874(8) 0.068(7) Uiso 1 1 d
H10A H 0.149(3) 0.673(3) 0.2842(9) 0.078(8) Uiso 1 1 d
H10B H 0.044(2) 0.742(2) 0.2530(7) 0.059(6) Uiso 1 1 d
H10C H 0.126(2) 0.843(3) 0.2861(8) 0.071(8) Uiso 1 1 d
H11A H 0.111(3) 0.916(3) 0.1997(9) 0.084(8) Uiso 1 1 d
H11B H 0.197(2) 1.003(3) 0.2346(7) 0.053(6) Uiso 1 1 d
H11C H 0.262(3) 0.947(3) 0.1931(8) 0.073(8) Uiso 1 1 d
H14 H 1.0828(17) 0.2352(19) 0.1418(6) 0.032(4) Uiso 1 1 d
H15 H 1.0986(18) 0.007(2) 0.1128(6) 0.035(5) Uiso 1 1 d
H16 H 0.9332(16) -0.0747(19) 0.0629(5) 0.028(4) Uiso 1 1 d
H18 H 0.7378(17) 0.299(2) 0.0763(5) 0.030(4) Uiso 1 1 d
H20 H 0.623(2) -0.202(2) 0.0670(7) 0.054(6) Uiso 1 1 d
H21 H 0.648(2) -0.449(3) 0.0557(8) 0.070(7) Uiso 1 1 d
H22 H 0.759(2) -0.530(3) 0.0008(7) 0.064(7) Uiso 1 1 d
H23 H 0.851(2) -0.366(2) -0.0418(7) 0.055(6) Uiso 1 1 d
H24 H 0.8259(19) -0.125(2) -0.0335(6) 0.046(6) Uiso 1 1 d
H26 H 0.579(2) 0.072(2) -0.0576(6) 0.050(6) Uiso 1 1 d
H27 H 0.627(2) 0.194(2) -0.1170(7) 0.052(6) Uiso 1 1 d
H28 H 0.815(2) 0.329(2) -0.1189(7) 0.054(6) Uiso 1 1 d
H29 H 0.959(2) 0.338(2) -0.0569(6) 0.041(5) Uiso 1 1 d
H30 H 0.9128(17) 0.2210(19) 0.0025(6) 0.030(4) Uiso 1 1 d

loop_
_atom_site_aniso_label
_atom_site_aniso_U_11
_atom_site_aniso_U_22
_atom_site_aniso_U_33
_atom_site_aniso_U_23
_atom_site_aniso_U_13
_atom_site_aniso_U_12
P1 0.0266(2) 0.0220(2) 0.0278(2) -0.00378(15) 0.00539(15) 0.00114(14)
O1 0.0482(7) 0.0175(6) 0.0560(7) -0.0031(5) 0.0256(6) -0.0019(5)
O2 0.0282(6) 0.0352(7) 0.0692(9) -0.0172(6) 0.0083(6) -0.0073(5)
N1 0.0298(6) 0.0194(6) 0.0288(6) -0.0023(5) 0.0095(5) -0.0021(5)
N2 0.0385(7) 0.0169(7) 0.0378(7) -0.0017(6) 0.0180(6) -0.0021(5)
N3 0.0262(6) 0.0217(6) 0.0319(7) -0.0074(5) 0.0095(5) -0.0049(5)
C1 0.0329(8) 0.0208(8) 0.0298(8) -0.0016(6) 0.0095(6) -0.0022(6)
C2 0.0468(9) 0.0193(8) 0.0439(9) -0.0060(7) 0.0203(8) -0.0050(7)
C3 0.0467(10) 0.0236(8) 0.0505(10) -0.0052(8) 0.0226(8) -0.0107(7)
C4 0.0376(8) 0.0278(8) 0.0378(9) -0.0037(7) 0.0176(7) -0.0059(7)
C5 0.0288(7) 0.0222(7) 0.0262(7) -0.0034(6) 0.0064(6) -0.0009(6)
C6 0.0333(8) 0.0214(8) 0.0291(8) -0.0042(6) 0.0080(6) -0.0005(6)
C7 0.0341(8) 0.0202(7) 0.0253(7) -0.0026(6) 0.0090(6) 0.0012(6)
C8 0.0351(8) 0.0387(9) 0.0295(8) 0.0021(7) 0.0051(7) -0.0034(7)
C9 0.0526(12) 0.0703(15) 0.0373(10) -0.0188(10) 0.0025(9) -0.0133(11)
C10 0.0358(9) 0.0587(13) 0.0461(11) -0.0023(10) 0.0115(8) -0.0056(9)
C11 0.0497(12) 0.0673(16) 0.0720(16) 0.0305(14) -0.0036(12) 0.0057(11)
C12 0.0261(7) 0.0274(8) 0.0294(7) -0.0044(6) 0.0064(6) -0.0027(6)
C13 0.0256(7) 0.0258(8) 0.0256(7) -0.0015(6) 0.0104(6) -0.0023(6)
C14 0.0245(7) 0.0315(9) 0.0300(8) -0.0023(7) 0.0055(6) -0.0027(6)
C15 0.0265(7) 0.0278(8) 0.0358(8) 0.0029(7) 0.0072(6) 0.0039(6)
C16 0.0307(7) 0.0218(8) 0.0307(8) -0.0023(6) 0.0096(6) 0.0024(6)
C17 0.0270(7) 0.0238(7) 0.0224(7) -0.0007(6) 0.0075(5) 0.0002(6)
C18 0.0251(7) 0.0242(8) 0.0260(7) -0.0001(6) 0.0075(6) 0.0020(6)
C19 0.0287(7) 0.0229(8) 0.0311(8) -0.0036(6) 0.0009(6) 0.0002(6)
C20 0.0481(10) 0.0311(9) 0.0421(10) 0.0029(8) 0.0137(8) 0.0042(8)
C21 0.0708(14) 0.0272(10) 0.0606(13) 0.0093(9) 0.0140(11) 0.0021(9)
C22 0.0729(14) 0.0231(9) 0.0612(13) -0.0055(9) 0.0056(11) 0.0075(9)
C23 0.0618(12) 0.0339(10) 0.0443(10) -0.0119(8) 0.0093(9) 0.0086(9)
C24 0.0441(9) 0.0271(9) 0.0371(9) -0.0058(7) 0.0089(7) 0.0018(7)
C25 0.0309(7) 0.0202(7) 0.0305(8) -0.0012(6) 0.0057(6) 0.0067(6)
C26 0.0352(8) 0.0358(9) 0.0368(9) 0.0017(7) 0.0003(7) 0.0012(7)
C27 0.0471(10) 0.0473(11) 0.0335(9) 0.0047(8) -0.0028(8) 0.0077(9)
C28 0.0524(10) 0.0353(9) 0.0341(9) 0.0069(8) 0.0114(8) 0.0106(8)
C29 0.0412(9) 0.0264(8) 0.0396(9) -0.0013(7) 0.0132(7) 0.0032(7)
C30 0.0334(8) 0.0263(8) 0.0312(8) -0.0030(7) 0.0074(7) 0.0016(6)
O1S 0.0291(6) 0.0359(7) 0.0828(10) -0.0172(7) 0.0138(6) -0.0064(5)
C1S 0.0334(9) 0.0379(11) 0.0864(16) -0.0077(11) 0.0023(10) -0.0039(8)
C2S 0.0369(10) 0.0555(14) 0.0909(18) -0.0091(13) 0.0202(11) 0.0049(10)
C3S 0.0420(11) 0.0464(13) 0.0932(18) -0.0030(13) 0.0241(12) -0.0083(10)
C4S 0.0432(10) 0.0373(11) 0.0785(15) -0.0192(11) 0.0179(10) -0.0069(9)

loop_
_atom_type_symbol
_atom_type_description
_atom_type_scat_dispersion_real
_atom_type_scat_dispersion_imag
_atom_type_scat_source
C C 0.0181 0.0091 'International Tables Vol C Tables 4.2.6.8 and 6.1.1.4'
H H 0.0000 0.0000 'International Tables Vol C Tables 4.2.6.8 and 6.1.1.4'
N N 0.0311 0.0180 'International Tables Vol C Tables 4.2.6.8 and 6.1.1.4'
O O 0.0492 0.0322 'International Tables Vol C Tables 4.2.6.8 and 6.1.1.4'
P P 0.2955 0.4335 'International Tables Vol C Tables 4.2.6.8 and 6.1.1.4'

loop_
_geom_angle_atom_site_label_1
_geom_angle_atom_site_label_2
_geom_angle_atom_site_label_3
_geom_angle
C25 P1 C19 102.53(7)
C25 P1 C17 100.93(7)
C19 P1 C17 102.84(7)
C5 N1 C1 117.97(13)
C6 N2 C1 127.84(13)
C6 N2 H2N 117.9(14)
C1 N2 H2N 114.2(14)
C12 N3 C5 125.36(13)
C12 N3 H3N 117.9(12)
C5 N3 H3N 116.4(12)
N1 C1 C2 123.10(14)
N1 C1 N2 112.90(13)
C2 C1 N2 123.98(14)
C3 C2 C1 117.30(15)
C3 C2 H2 120.0(12)
C1 C2 H2 122.7(12)
C4 C3 C2 120.89(16)
C4 C3 H3 121.4(13)
C2 C3 H3 117.8(13)
C3 C4 C5 117.33(15)
C3 C4 H4 121.0(12)
C5 C4 H4 121.7(12)
N1 C5 C4 123.40(14)
N1 C5 N3 113.48(13)
C4 C5 N3 123.07(13)
O1 C6 N2 122.33(14)
O1 C6 C7 121.65(14)
N2 C6 C7 116.01(13)
C6 C7 C8 114.53(12)
C6 C7 H7A 106.4(10)
C8 C7 H7A 109.2(10)
C6 C7 H7B 109.9(11)
C8 C7 H7B 107.9(11)
H7A C7 H7B 108.9(14)
C11 C8 C10 109.62(18)
C11 C8 C9 110.37(18)
C10 C8 C9 108.15(16)
C11 C8 C7 110.97(16)
C10 C8 C7 107.79(13)
C9 C8 C7 109.86(15)
C8 C9 H9A 109.7(15)
C8 C9 H9B 107.0(14)
H9A C9 H9B 107(2)
C8 C9 H9C 108.6(14)
H9A C9 H9C 114(2)
H9B C9 H9C 109.9(19)
C8 C10 H10A 111.6(16)
C8 C10 H10B 111.8(13)
H10A C10 H10B 105(2)
C8 C10 H10C 108.4(15)
H10A C10 H10C 111(2)
H10B C10 H10C 109(2)
C8 C11 H11A 109.3(16)
C8 C11 H11B 107.2(13)
H11A C11 H11B 105(2)
C8 C11 H11C 114.3(15)
H11A C11 H11C 111(2)
H11B C11 H11C 110(2)
O2 C12 N3 123.36(14)
O2 C12 C13 120.33(13)
N3 C12 C13 116.30(13)
C18 C13 C14 119.40(14)
C18 C13 C12 123.07(13)
C14 C13 C12 117.46(13)
C15 C14 C13 120.09(14)
C15 C14 H14 120.7(11)
C13 C14 H14 119.2(11)
C14 C15 C16 120.35(14)
C14 C15 H15 120.0(11)
C16 C15 H15 119.6(11)
C15 C16 C17 120.29(14)
C15 C16 H16 121.5(10)
C17 C16 H16 118.2(10)
C16 C17 C18 119.19(13)
C16 C17 P1 123.80(12)
C18 C17 P1 116.99(11)
C13 C18 C17 120.63(14)
C13 C18 H18 118.0(10)
C17 C18 H18 121.3(10)
C24 C19 C20 118.62(15)
C24 C19 P1 124.50(13)
C20 C19 P1 116.80(12)
C21 C20 C19 120.74(18)
C21 C20 H20 119.7(13)
C19 C20 H20 119.5(13)
C22 C21 C20 119.84(19)
C22 C21 H21 119.4(15)
C20 C21 H21 120.7(15)
C23 C22 C21 120.01(18)
C23 C22 H22 119.5(15)
C21 C22 H22 120.5(15)
C22 C23 C24 120.34(19)
C22 C23 H23 121.2(14)
C24 C23 H23 118.4(14)
C23 C24 C19 120.44(17)
C23 C24 H24 119.0(13)
C19 C24 H24 120.5(13)
C30 C25 C26 118.31(15)
C30 C25 P1 124.31(12)
C26 C25 P1 117.27(12)
C27 C26 C25 120.97(17)
C27 C26 H26 118.6(13)
C25 C26 H26 120.4(13)
C26 C27 C28 120.20(17)
C26 C27 H27 120.9(13)
C28 C27 H27 118.8(13)
C29 C28 C27 119.51(17)
C29 C28 H28 120.2(13)
C27 C28 H28 120.3(12)
C28 C29 C30 120.40(17)
C28 C29 H29 122.4(12)
C30 C29 H29 117.2(12)
C25 C30 C29 120.56(16)
C25 C30 H30 120.1(11)
C29 C30 H30 119.3(11)
C4S O1S C1S 107.76(14)
O1S C1S C2S 104.29(18)
O1S C1S H1SA 109.3(15)
C2S C1S H1SA 109.5(15)
O1S C1S H1SB 109.3(14)
C2S C1S H1SB 113.9(14)
H1SA C1S H1SB 110(2)
C1S C2S C3S 103.32(18)
C1S C2S H2SA 109.2(19)
C3S C2S H2SA 106.8(19)
C1S C2S H2SB 109.9(18)
C3S C2S H2SB 115.2(18)
H2SA C2S H2SB 112(3)
C4S C3S C2S 104.97(17)
C4S C3S H3SA 108(2)
C2S C3S H3SA 113(2)
C4S C3S H3SB 107(2)
C2S C3S H3SB 115(2)
H3SA C3S H3SB 109(3)
O1S C4S C3S 107.35(17)
O1S C4S H4SA 110.6(18)
C3S C4S H4SA 117.3(19)
O1S C4S H4SB 105.5(16)
C3S C4S H4SB 110.4(16)
H4SA C4S H4SB 105(2)

loop_
_geom_bond_atom_site_label_1
_geom_bond_atom_site_label_2
_geom_bond_distance
P1 C25 1.8353(16)
P1 C19 1.8349(16)
P1 C17 1.8397(15)
O1 C6 1.2256(19)
O2 C12 1.2212(19)
N1 C5 1.3357(19)
N1 C1 1.3390(19)
N2 C6 1.362(2)
N2 C1 1.4104(19)
N2 H2N 0.88(2)
N3 C12 1.3632(19)
N3 C5 1.4082(19)
N3 H3N 0.840(19)
C1 C2 1.388(2)
C2 C3 1.383(2)
C2 H2 0.94(2)
C3 C4 1.377(2)
C3 H3 0.97(2)
C4 C5 1.386(2)
C4 H4 0.92(2)
C6 C7 1.508(2)
C7 C8 1.549(2)
C7 H7A 0.978(18)
C7 H7B 0.975(19)
C8 C11 1.521(3)
C8 C10 1.526(2)
C8 C9 1.532(3)
C9 H9A 1.08(3)
C9 H9B 1.02(3)
C9 H9C 1.01(3)
C10 H10A 0.97(3)
C10 H10B 1.00(2)
C10 H10C 0.99(3)
C11 H11A 1.00(3)
C11 H11B 1.02(2)
C11 H11C 0.98(3)
C12 C13 1.499(2)
C13 C18 1.392(2)
C13 C14 1.399(2)
C14 C15 1.381(2)
C14 H14 0.937(18)
C15 C16 1.390(2)
C15 H15 0.963(19)
C16 C17 1.392(2)
C16 H16 0.974(18)
C17 C18 1.396(2)
C18 H18 0.972(18)
C19 C24 1.390(2)
C19 C20 1.394(2)
C20 C21 1.385(3)
C20 H20 0.99(2)
C21 C22 1.381(3)
C21 H21 0.96(3)
C22 C23 1.377(3)
C22 H22 0.94(2)
C23 C24 1.385(3)
C23 H23 0.92(2)
C24 H24 0.95(2)
C25 C30 1.390(2)
C25 C26 1.397(2)
C26 C27 1.382(3)
C26 H26 0.96(2)
C27 C28 1.385(3)
C27 H27 0.94(2)
C28 C29 1.381(3)
C28 H28 0.99(2)
C29 C30 1.392(2)
C29 H29 0.96(2)
C30 H30 0.953(18)
O1S C4S 1.422(2)
O1S C1S 1.434(2)
C1S C2S 1.495(3)
C1S H1SA 1.07(3)
C1S H1SB 0.97(3)
C2S C3S 1.512(3)
C2S H2SA 1.11(4)
C2S H2SB 0.91(3)
C3S C4S 1.496(3)
C3S H3SA 0.96(4)
C3S H3SB 0.89(3)
C4S H4SA 0.98(3)
C4S H4SB 0.92(3)

loop_
_geom_hbond_atom_site_label_D
_geom_hbond_atom_site_label_H
_geom_hbond_atom_site_label_A
_geom_hbond_distance_DH
_geom_hbond_distance_HA
_geom_hbond_distance_DA
_geom_hbond_angle_DHA
_geom_hbond_site_symmetry_A
C2 H2 O1 0.94(2) 2.290(19) 2.844(2) 117.0(14) .
N2 H2N O1 0.88(2) 2.06(2) 2.9087(18) 160.8(19) 2_645
N3 H3N O1S 0.840(19) 2.050(19) 2.8696(17) 164.9(17) .
C7 H7A N1 0.978(18) 2.644(18) 3.574(2) 159.1(13) 2_655
C7 H7B O1 0.975(19) 2.567(19) 3.3886(19) 142.0(14) 2_645
C18 H18 O1S 0.972(18) 2.539(18) 3.1970(19) 125.0(13) .

loop_
_geom_torsion_atom_site_label_1
_geom_torsion_atom_site_label_2
_geom_torsion_atom_site_label_3
_geom_torsion_atom_site_label_4
_geom_torsion
C5 N1 C1 C2 0.7(2)
C5 N1 C1 N2 -177.99(13)
C6 N2 C1 N1 -167.41(15)
C6 N2 C1 C2 13.9(3)
N1 C1 C2 C3 -0.6(3)
N2 C1 C2 C3 177.96(16)
C1 C2 C3 C4 0.1(3)
C2 C3 C4 C5 0.3(3)
C1 N1 C5 C4 -0.3(2)
C1 N1 C5 N3 -177.93(13)
C3 C4 C5 N1 -0.2(3)
C3 C4 C5 N3 177.23(16)
C12 N3 C5 N1 -149.06(15)
C12 N3 C5 C4 33.3(2)
C1 N2 C6 O1 -1.9(3)
C1 N2 C6 C7 176.99(14)
O1 C6 C7 C8 87.14(19)
N2 C6 C7 C8 -91.74(17)
C6 C7 C8 C11 -52.9(2)
C6 C7 C8 C10 -172.99(15)
C6 C7 C8 C9 69.38(19)
C5 N3 C12 O2 -0.1(3)
C5 N3 C12 C13 178.91(13)
O2 C12 C13 C18 -143.46(16)
N3 C12 C13 C18 37.5(2)
O2 C12 C13 C14 33.4(2)
N3 C12 C13 C14 -145.65(14)
C18 C13 C14 C15 0.6(2)
C12 C13 C14 C15 -176.41(14)
C13 C14 C15 C16 1.4(2)
C14 C15 C16 C17 -1.7(2)
C15 C16 C17 C18 0.0(2)
C15 C16 C17 P1 178.60(12)
C25 P1 C17 C16 -94.23(13)
C19 P1 C17 C16 11.48(14)
C25 P1 C17 C18 84.37(12)
C19 P1 C17 C18 -169.92(11)
C14 C13 C18 C17 -2.2(2)
C12 C13 C18 C17 174.57(13)
C16 C17 C18 C13 1.9(2)
P1 C17 C18 C13 -176.73(11)
C25 P1 C19 C24 8.72(15)
C17 P1 C19 C24 -95.75(14)
C25 P1 C19 C20 -167.94(13)
C17 P1 C19 C20 87.58(14)
C24 C19 C20 C21 -0.6(3)
P1 C19 C20 C21 176.30(16)
C19 C20 C21 C22 -0.2(3)
C20 C21 C22 C23 1.2(3)
C21 C22 C23 C24 -1.4(3)
C22 C23 C24 C19 0.6(3)
C20 C19 C24 C23 0.4(3)
P1 C19 C24 C23 -176.21(14)
C19 P1 C25 C30 -105.37(14)
C17 P1 C25 C30 0.58(15)
C19 P1 C25 C26 78.57(13)
C17 P1 C25 C26 -175.48(12)
C30 C25 C26 C27 -0.5(2)
P1 C25 C26 C27 175.84(14)
C25 C26 C27 C28 -1.4(3)
C26 C27 C28 C29 2.2(3)
C27 C28 C29 C30 -1.1(3)
C26 C25 C30 C29 1.6(2)
P1 C25 C30 C29 -174.45(12)
C28 C29 C30 C25 -0.8(2)
C4S O1S C1S C2S 34.3(2)
O1S C1S C2S C3S -33.8(3)
C1S C2S C3S C4S 21.4(3)
C1S O1S C4S C3S -20.5(3)
C2S C3S C4S O1S -1.4(3)
